data_1010468
loop_
_publ_author_name
'Zachariasen, W H'
'Ziegler, G E'

_publ_section_title
;
The Crystal Structure of Calcium Metaborate Ca B~2~ O~4~
;
_journal_coden_ASTM ZEKGAX
_journal_name_full
;
Zeitschrift fuer Kristallographie, Kristallgeometrie, Kristallphysik,
Kristallchemie (-144,1977)
;
_journal_page_first 354
_journal_page_last 361
_journal_volume 83
_journal_year 1932
_chemical_formula_structural 'Ca B2 O4'
_chemical_formula_sum 'B2 Ca O4'
_chemical_name_systematic 'Calcium borate *'
_space_group_IT_number 60
_symmetry_cell_setting orthorhombic
_symmetry_Int_Tables_number 60
_symmetry_space_group_name_Hall '-P 2a 2n'
_symmetry_space_group_name_H-M 'P n c a'
_cell_angle_alpha 90
_cell_angle_beta 90
_cell_angle_gamma 90
_cell_formula_units_Z 4
_cell_length_a 6.19(2)
_cell_length_b 11.60(4)
_cell_length_c 4.28(1)
_cell_volume 307.3
_cod_database_code 1010468

loop_
_symmetry_equiv_pos_as_xyz
x,y,z
1/2+x,1/2-y,1/2-z
-x,1/2+y,1/2-z
1/2-x,-y,z
-x,-y,-z
1/2-x,1/2+y,1/2+z
x,1/2-y,1/2+z
1/2+x,y,-z

loop_
_atom_site_label
_atom_site_type_symbol
_atom_site_symmetry_multiplicity
_atom_site_Wyckoff_symbol
_atom_site_fract_x
_atom_site_fract_y
_atom_site_fract_z
_atom_site_occupancy
_atom_site_attached_hydrogens
_atom_site_calc_flag
Ca1 Ca2+ 4 e 0.25 0. 0.264 1. 0 d
B1 B3+ 8 d 0.125 0.197 0.847 1. 0 d
O1 O2- 8 d 0.111 0.089 0.722 1. 0 d
O2 O2- 8 d 0.139 0.208 0.167 1. 0 d

loop_
_atom_type_symbol
_atom_type_oxidation_number
Ca2+ 2.000
B3+ 3.000
O2- -2.000
